data_7043632
loop_
_publ_author_name
'Song, Li-Cheng'
'Han, Xiao-Feng'
'Chen, Wei'
'Li, Jia-Peng'
'Wang, Xu-Yong'

_publ_section_title
;
 Dithiolato- and halogenido-bridged nickel-iron complexes related to the
 active site of [NiFe]-H2ases: preparation, structures, and
 electrocatalytic H2 production
;
_journal_name_full 'Dalton Trans.'
_journal_paper_doi 10.1039/C7DT02203D
_journal_year 2017
_chemical_formula_moiety 'C28 H27 Br2 N Ni O2 P2, 0.5(C2 H4 Cl4)'
_chemical_formula_sum 'C29 H29 Br2 Cl2 N Ni O2 P2'
_chemical_formula_weight 774.90
_chemical_name_systematic
;
 ? 
;
_space_group_crystal_system orthorhombic
_space_group_IT_number 62
_space_group_name_Hall '-P 2ac 2n'
_space_group_name_H-M_alt 'P n m a'
_symmetry_space_group_name_Hall '-P 2ac 2n'
_symmetry_space_group_name_H-M 'P n m a'
_atom_sites_solution_hydrogens mixed
_atom_sites_solution_primary direct
_audit_creation_date 2017-07-06
_audit_creation_method
;
Olex2 1.2
(compiled 2017.03.28 svn.r3405 for OlexSys, GUI svn.r5337)
;
_audit_update_record
;
2017-07-06 deposited with the CCDC.
2017-07-14 downloaded from the CCDC.
;
_cell_angle_alpha 90
_cell_angle_beta 90
_cell_angle_gamma 90
_cell_formula_units_Z 4
_cell_length_a 22.729(3)
_cell_length_b 17.2262(18)
_cell_length_c 8.1747(12)
_cell_measurement_reflns_used 8490
_cell_measurement_temperature 113(2)
_cell_measurement_theta_max 27.9
_cell_measurement_theta_min 2.1
_cell_volume 3200.7(7)
_computing_cell_refinement CrystalClear
_computing_data_collection CrystalClear
_computing_data_reduction CrystalClear
_computing_molecular_graphics 'Olex2 (Dolomanov et al., 2009)'
_computing_publication_material 'Olex2 (Dolomanov et al., 2009)'
_computing_structure_refinement 'ShelXL (Sheldrick, 2015)'
_computing_structure_solution 'ShelXS (Sheldrick, 2008)'
_diffrn_ambient_temperature 113.15
_diffrn_detector_area_resol_mean 14.22
_diffrn_measured_fraction_theta_full 1.000
_diffrn_measured_fraction_theta_max 0.993
_diffrn_measurement_device_type 'Rigaku Saturn 724CCD'
_diffrn_measurement_method '\w scans'
_diffrn_radiation_monochromator confocal
_diffrn_radiation_type MoK\a
_diffrn_radiation_wavelength 0.71073
_diffrn_reflns_av_R_equivalents 0.0445
_diffrn_reflns_av_unetI/netI 0.0306
_diffrn_reflns_Laue_measured_fraction_full 1.000
_diffrn_reflns_Laue_measured_fraction_max 0.993
_diffrn_reflns_limit_h_max 29
_diffrn_reflns_limit_h_min -29
_diffrn_reflns_limit_k_max 21
_diffrn_reflns_limit_k_min -22
_diffrn_reflns_limit_l_max 10
_diffrn_reflns_limit_l_min -10
_diffrn_reflns_number 28192
_diffrn_reflns_point_group_measured_fraction_full 1.000
_diffrn_reflns_point_group_measured_fraction_max 0.993
_diffrn_reflns_theta_full 25.242
_diffrn_reflns_theta_max 27.937
_diffrn_reflns_theta_min 2.147
_exptl_absorpt_coefficient_mu 3.397
_exptl_absorpt_correction_T_max 0.6860
_exptl_absorpt_correction_T_min 0.5498
_exptl_absorpt_correction_type multi-scan
_exptl_absorpt_process_details CrystalClear
_exptl_crystal_colour Colorless
_exptl_crystal_density_diffrn 1.608
_exptl_crystal_density_method "'not measured'"
_exptl_crystal_description Prism
_exptl_crystal_F_000 1552
_exptl_crystal_size_max 0.2
_exptl_crystal_size_mid 0.18
_exptl_crystal_size_min 0.12
_refine_diff_density_max 0.967
_refine_diff_density_min -0.978
_refine_diff_density_rms 0.097
_refine_ls_extinction_method none
_refine_ls_goodness_of_fit_ref 1.102
_refine_ls_hydrogen_treatment constr
_refine_ls_matrix_type full
_refine_ls_number_parameters 218
_refine_ls_number_reflns 3940
_refine_ls_number_restraints 6
_refine_ls_restrained_S_all 1.107
_refine_ls_R_factor_all 0.0464
_refine_ls_R_factor_gt 0.0420
_refine_ls_shift/su_max 0.001
_refine_ls_shift/su_mean 0.000
_refine_ls_structure_factor_coef Fsqd
_refine_ls_weighting_details 'w=1/[\s^2^(Fo^2^)+(0.0556P)^2^+3.0094P] where P=(Fo^2^+2Fc^2^)/3'
_refine_ls_weighting_scheme calc
_refine_ls_wR_factor_gt 0.1050
_refine_ls_wR_factor_ref 0.1080
_reflns_Friedel_coverage 0.000
_reflns_number_gt 3630
_reflns_number_total 3940
_reflns_threshold_expression 'I > 2\s(I)'
_cod_data_source_file c7dt02203d2.cif
_cod_data_source_block m130306b1
_cod_database_code 7043632
_shelx_shelxl_version_number 2014/8
_shelx_space_group_comment
;
The symmetry employed for this shelxl refinement is uniquely defined
by the following loop, which should always be used as a source of
symmetry information in preference to the above space-group names.
They are only intended as comments.
;
_shelx_estimated_absorpt_t_max 0.686
_shelx_estimated_absorpt_t_min 0.550
_olex2_refinement_description
;
1. Fixed Uiso
 At 1.2 times of:
  All C(H) groups, All C(H,H) groups
 At 1.5 times of:
  All C(H,H,H) groups
2. Restrained distances
 Cl1-C17 = Cl2-C17 = Cl1'-C17' = Cl2'-C17'
 1.72 with sigma of 0.01
 Cl1-Cl2 = Cl1'-Cl2'
 2.8 with sigma of 0.01
3. Uiso/Uaniso restraints and constraints
Uanis(C17) = Uanis(C17')
4. Others
 Sof(Cl1')=Sof(Cl2')=Sof(C17')=Sof(H17C)=Sof(H17D)=0.5*(1-FVAR(2))
 Sof(C17)=Sof(H17A)=Sof(H17B)=Sof(Cl1)=Sof(Cl2)=0.5*FVAR(2)
 Fixed Sof: H13A(0.5) H13B(0.5) H15A(0.5) H15B(0.5) C16(0.5) H16A(0.5)
 H16B(0.5) H16C(0.5)
5.a Riding coordinates:
 C15(H15A,H15B), C16(H16A,H16B,H16C), C17(H17A,H17B), C17'(H17C,H17D)
5.b Secondary CH2 refined with riding coordinates:
 C13(H13A,H13B)
5.c Aromatic/amide H refined with riding coordinates:
 C2(H2), C3(H3), C4(H4), C5(H5), C6(H6), C8(H8), C9(H9), C10(H10), C11(H11),
 C12(H12)
;
_olex2_submission_special_instructions 'No special instructions were received'

loop_
_space_group_symop_operation_xyz
'x, y, z'
'-x+1/2, -y, z+1/2'
'-x, y+1/2, -z'
'x+1/2, -y+1/2, -z+1/2'
'-x, -y, -z'
'x-1/2, y, -z-1/2'
'x, -y-1/2, z'
'-x-1/2, y-1/2, z-1/2'

loop_
_atom_site_label
_atom_site_type_symbol
_atom_site_fract_x
_atom_site_fract_y
_atom_site_fract_z
_atom_site_U_iso_or_equiv
_atom_site_adp_type
_atom_site_occupancy
_atom_site_site_symmetry_order
_atom_site_calc_flag
_atom_site_refinement_flags_posn
_atom_site_refinement_flags_adp
_atom_site_refinement_flags_occupancy
_atom_site_disorder_assembly
_atom_site_disorder_group
Br1 Br 0.39216(2) 0.14612(2) 0.81138(4) 0.02629(11) Uani 1 1 d . . . . .
Ni1 Ni 0.36895(2) 0.2500 0.63872(6) 0.01913(13) Uani 1 2 d S T P . .
P1 P 0.34238(3) 0.17595(4) 0.44427(9) 0.02136(17) Uani 1 1 d . . . . .
O1 O 0.22625(17) 0.2500 -0.0271(5) 0.0598(12) Uani 1 2 d S T P . .
O2 O 0.21396(14) 0.2500 0.2443(5) 0.0412(9) Uani 1 2 d S T P . .
N1 N 0.33213(15) 0.2500 0.3101(4) 0.0223(7) Uani 1 2 d S T P . .
C1 C 0.39475(14) 0.1083(2) 0.3580(4) 0.0278(7) Uani 1 1 d . . . . .
C2 C 0.39960(16) 0.0336(2) 0.4245(4) 0.0350(8) Uani 1 1 d . . . . .
H2 H 0.3730 0.0176 0.5077 0.042 Uiso 1 1 calc R . . . .
C3 C 0.44249(18) -0.0169(2) 0.3706(5) 0.0443(9) Uani 1 1 d . . . . .
H3 H 0.4455 -0.0674 0.4162 0.053 Uiso 1 1 calc R . . . .
C4 C 0.48146(18) 0.0067(2) 0.2486(5) 0.0474(10) Uani 1 1 d . . . . .
H4 H 0.5113 -0.0277 0.2116 0.057 Uiso 1 1 calc R . . . .
C5 C 0.47688(17) 0.0797(3) 0.1820(4) 0.0432(10) Uani 1 1 d . . . . .
H5 H 0.5032 0.0950 0.0977 0.052 Uiso 1 1 calc R . . . .
C6 C 0.43395(15) 0.1314(2) 0.2370(4) 0.0337(7) Uani 1 1 d . . . . .
H6 H 0.4316 0.1821 0.1919 0.040 Uiso 1 1 calc R . . . .
C7 C 0.27513(14) 0.12133(19) 0.4726(4) 0.0276(6) Uani 1 1 d . . . . .
C8 C 0.24038(15) 0.1365(2) 0.6098(4) 0.0332(7) Uani 1 1 d . . . . .
H8 H 0.2526 0.1738 0.6884 0.040 Uiso 1 1 calc R . . . .
C9 C 0.18769(17) 0.0967(3) 0.6306(5) 0.0448(9) Uani 1 1 d . . . . .
H9 H 0.1639 0.1071 0.7235 0.054 Uiso 1 1 calc R . . . .
C10 C 0.16977(18) 0.0422(3) 0.5177(5) 0.0520(11) Uani 1 1 d . . . . .
H10 H 0.1339 0.0149 0.5334 0.062 Uiso 1 1 calc R . . . .
C11 C 0.20412(19) 0.0271(3) 0.3811(5) 0.0526(11) Uani 1 1 d . . . . .
H11 H 0.1916 -0.0101 0.3027 0.063 Uiso 1 1 calc R . . . .
C12 C 0.25668(16) 0.0662(2) 0.3591(5) 0.0392(8) Uani 1 1 d . . . . .
H12 H 0.2803 0.0554 0.2660 0.047 Uiso 1 1 calc R . . . .
C13 C 0.3112(2) 0.2500 0.1393(5) 0.0306(10) Uani 1 2 d S T P . .
H13A H 0.3279 0.2038 0.0845 0.037 Uiso 0.5 1 calc R . . . .
H13B H 0.3279 0.2962 0.0845 0.037 Uiso 0.5 1 calc R . . . .
C14 C 0.2462(2) 0.2500 0.1093(5) 0.0332(10) Uani 1 2 d S T P . .
C15 C 0.1508(3) 0.2500 0.2221(10) 0.073(2) Uani 1 2 d S T P . .
H15A H 0.1421 0.2809 0.1275 0.087 Uiso 0.5 1 d R . . . .
H15B H 0.1335 0.2756 0.3146 0.087 Uiso 0.5 1 d R . . . .
C16 C 0.1247(5) 0.1818(8) 0.2060(19) 0.105(6) Uani 0.5 1 d . . . . .
H16A H 0.0832 0.1896 0.1922 0.158 Uiso 0.5 1 d R . . . .
H16B H 0.1403 0.1559 0.1114 0.158 Uiso 0.5 1 d R . . . .
H16C H 0.1315 0.1504 0.3012 0.158 Uiso 0.5 1 d R . . . .
C17 C 0.0258(4) 0.2679(6) 0.7372(9) 0.051(4) Uani 0.416(2) 1 d D . . A 1
H17A H 0.0316 0.3224 0.7184 0.061 Uiso 0.416(2) 1 d R . . A 1
H17B H -0.0089 0.2500 0.6789 0.061 Uiso 0.832(5) 2 d RS T P A 1
Cl1 Cl 0.01522(11) 0.2500 0.9443(3) 0.1077(13) Uani 0.832(5) 2 d DS T P A 1
Cl2 Cl 0.08514(18) 0.2153(2) 0.6631(6) 0.1072(19) Uani 0.416(2) 1 d D . . A 1
Cl1' Cl 0.0967(4) 0.2500 0.8210(13) 0.059(3) Uani 0.168(5) 2 d DS T P A 2
Cl2' Cl 0.0417(5) 0.2500 0.5141(12) 0.111(7) Uani 0.168(5) 2 d DS T P A 2
C17' C 0.0353(18) 0.220(4) 0.714(3) 0.051(4) Uani 0.084(2) 1 d D . . A 2
H17C H -0.0005 0.2381 0.7642 0.061 Uiso 0.084(2) 1 d R . . A 2
H17D H 0.0352 0.1646 0.7146 0.061 Uiso 0.084(2) 1 d R . . A 2

loop_
_atom_site_aniso_label
_atom_site_aniso_U_11
_atom_site_aniso_U_22
_atom_site_aniso_U_33
_atom_site_aniso_U_23
_atom_site_aniso_U_13
_atom_site_aniso_U_12
Br1 0.03827(19) 0.02215(18) 0.01846(17) 0.00236(11) -0.00129(11) 0.00389(12)
Ni1 0.0243(3) 0.0198(3) 0.0134(2) 0.000 -0.00057(18) 0.000
P1 0.0261(4) 0.0221(4) 0.0159(3) -0.0021(3) -0.0005(3) -0.0008(3)
O1 0.045(2) 0.106(4) 0.028(2) 0.000 -0.0128(17) 0.000
O2 0.0252(16) 0.064(3) 0.0346(19) 0.000 -0.0009(14) 0.000
N1 0.0258(17) 0.0286(19) 0.0125(16) 0.000 0.0005(12) 0.000
C1 0.0330(16) 0.0322(18) 0.0180(14) -0.0085(13) -0.0040(11) 0.0041(13)
C2 0.0446(19) 0.0298(18) 0.0305(18) -0.0063(14) -0.0051(14) 0.0030(14)
C3 0.059(2) 0.033(2) 0.041(2) -0.0115(16) -0.0137(18) 0.0161(18)
C4 0.054(2) 0.053(2) 0.0359(19) -0.0211(18) -0.0124(17) 0.0273(19)
C5 0.0383(19) 0.065(3) 0.0263(17) -0.0094(17) -0.0010(14) 0.0190(18)
C6 0.0349(16) 0.0415(19) 0.0247(16) -0.0047(15) -0.0015(13) 0.0092(14)
C7 0.0323(15) 0.0248(15) 0.0258(15) -0.0001(12) -0.0015(12) -0.0050(12)
C8 0.0360(17) 0.0373(18) 0.0263(17) 0.0026(14) 0.0011(13) -0.0100(14)
C9 0.0412(19) 0.058(3) 0.0349(19) 0.0076(18) 0.0053(15) -0.0166(18)
C10 0.044(2) 0.059(3) 0.053(2) 0.007(2) -0.0011(18) -0.0263(19)
C11 0.055(2) 0.053(3) 0.050(2) -0.011(2) -0.0074(19) -0.027(2)
C12 0.0397(19) 0.043(2) 0.0351(19) -0.0098(16) -0.0006(15) -0.0113(16)
C13 0.034(2) 0.045(3) 0.0124(19) 0.000 -0.0008(16) 0.000
C14 0.037(2) 0.042(3) 0.020(2) 0.000 -0.0058(18) 0.000
C15 0.022(3) 0.119(7) 0.078(5) 0.000 -0.002(3) 0.000
C16 0.045(5) 0.113(11) 0.157(13) 0.081(10) -0.036(7) -0.020(6)
C17 0.032(4) 0.049(10) 0.072(6) -0.011(6) 0.001(4) -0.004(5)
Cl1 0.0611(14) 0.202(4) 0.0604(15) 0.000 -0.0261(11) 0.000
Cl2 0.081(2) 0.077(2) 0.163(5) 0.045(3) 0.069(3) 0.0375(19)
Cl1' 0.043(5) 0.043(5) 0.091(8) 0.000 -0.030(5) 0.000
Cl2' 0.068(8) 0.212(19) 0.052(7) 0.000 0.005(6) 0.000
C17' 0.032(4) 0.049(10) 0.072(6) -0.011(6) 0.001(4) -0.004(5)

loop_
_atom_type_symbol
_atom_type_description
_atom_type_scat_dispersion_real
_atom_type_scat_dispersion_imag
_atom_type_scat_source
C C 0.0033 0.0016 'International Tables Vol C Tables 4.2.6.8 and 6.1.1.4'
H H 0.0000 0.0000 'International Tables Vol C Tables 4.2.6.8 and 6.1.1.4'
N N 0.0061 0.0033 'International Tables Vol C Tables 4.2.6.8 and 6.1.1.4'
O O 0.0106 0.0060 'International Tables Vol C Tables 4.2.6.8 and 6.1.1.4'
P P 0.1023 0.0942 'International Tables Vol C Tables 4.2.6.8 and 6.1.1.4'
Br Br -0.2901 2.4595 'International Tables Vol C Tables 4.2.6.8 and 6.1.1.4'
Cl Cl 0.1484 0.1585 'International Tables Vol C Tables 4.2.6.8 and 6.1.1.4'
Ni Ni 0.3393 1.1124 'International Tables Vol C Tables 4.2.6.8 and 6.1.1.4'

loop_
_geom_angle_atom_site_label_1
_geom_angle_atom_site_label_2
_geom_angle_atom_site_label_3
_geom_angle
_geom_angle_site_symmetry_1
_geom_angle_site_symmetry_3
Br1 Ni1 Br1 99.80(3) . 7_565
P1 Ni1 Br1 166.97(3) 7_565 .
P1 Ni1 Br1 93.22(2) 7_565 7_565
P1 Ni1 Br1 93.23(2) . .
P1 Ni1 Br1 166.97(3) . 7_565
P1 Ni1 P1 73.75(4) . 7_565
Ni1 P1 P1 53.13(2) . 7_565
N1 P1 Ni1 94.09(9) . .
N1 P1 P1 41.32(8) . 7_565
N1 P1 C1 108.79(15) . .
N1 P1 C7 110.94(16) . .
C1 P1 Ni1 119.41(10) . .
C1 P1 P1 130.10(11) . 7_565
C1 P1 C7 105.72(15) . .
C7 P1 Ni1 117.14(11) . .
C7 P1 P1 121.32(11) . 7_565
C14 O2 C15 116.3(5) . .
P1 N1 P1 97.36(17) 7_565 .
C13 N1 P1 130.96(9) . 7_565
C13 N1 P1 130.96(9) . .
C2 C1 P1 119.5(3) . .
C6 C1 P1 121.0(3) . .
C6 C1 C2 119.2(3) . .
C1 C2 H2 119.6 . .
C3 C2 C1 120.7(4) . .
C3 C2 H2 119.6 . .
C2 C3 H3 120.2 . .
C2 C3 C4 119.6(4) . .
C4 C3 H3 120.2 . .
C3 C4 H4 119.9 . .
C5 C4 C3 120.2(3) . .
C5 C4 H4 119.9 . .
C4 C5 H5 119.7 . .
C4 C5 C6 120.6(4) . .
C6 C5 H5 119.7 . .
C1 C6 C5 119.7(4) . .
C1 C6 H6 120.2 . .
C5 C6 H6 120.2 . .
C8 C7 P1 118.9(2) . .
C12 C7 P1 121.6(3) . .
C12 C7 C8 119.5(3) . .
C7 C8 H8 120.2 . .
C9 C8 C7 119.5(3) . .
C9 C8 H8 120.2 . .
C8 C9 H9 119.7 . .
C10 C9 C8 120.6(4) . .
C10 C9 H9 119.7 . .
C9 C10 H10 120.0 . .
C9 C10 C11 120.0(3) . .
C11 C10 H10 120.0 . .
C10 C11 H11 120.0 . .
C12 C11 C10 119.9(4) . .
C12 C11 H11 120.0 . .
C7 C12 H12 119.8 . .
C11 C12 C7 120.4(4) . .
C11 C12 H12 119.8 . .
N1 C13 H13A 107.8 . .
N1 C13 H13B 107.8 . .
N1 C13 C14 118.2(4) . .
H13A C13 H13B 107.1 . .
C14 C13 H13A 107.8 . .
C14 C13 H13B 107.8 . .
O1 C14 O2 124.3(5) . .
O1 C14 C13 121.5(4) . .
O2 C14 C13 114.1(4) . .
O2 C15 H15A 107.8 . .
O2 C15 H15B 107.9 . .
H15A C15 H15B 107.2 . .
C16 C15 O2 117.2(6) . .
C16 C15 O2 117.2(6) 7_565 .
C16 C15 H15A 48.3 7_565 .
C16 C15 H15A 108.7 . .
C16 C15 H15B 107.6 . .
C16 C15 H15B 59.1 7_565 .
C16 C15 C16 125.3(11) 7_565 .
C15 C16 H16A 109.1 . .
C15 C16 H16B 109.1 . .
C15 C16 H16C 110.2 . .
H16A C16 H16B 109.5 . .
H16A C16 H16C 109.5 . .
H16B C16 H16C 109.5 . .
C17 C17 H17A 167.8 7_565 .
C17 C17 H17B 71.5 7_565 .
C17 C17 Cl1 79.8(3) 7_565 .
C17 C17 Cl2 101.1(4) 7_565 7_565
C17 C17 Cl2 58.5(4) 7_565 .
H17A C17 H17B 110.1 . .
Cl1 C17 H17A 110.4 . .
Cl1 C17 H17B 108.0 . .
Cl2 C17 H17A 68.0 7_565 .
Cl2 C17 H17A 110.4 . .
Cl2 C17 H17B 126.2 7_565 .
Cl2 C17 H17B 107.1 . .
Cl2 C17 Cl1 123.3(6) 7_565 .
Cl2 C17 Cl1 110.8(5) . .
Cl2 C17 Cl2 42.6(3) 7_565 .
C17 Cl1 C17 20.5(7) 7_565 .
C17 Cl2 C17 20.4(7) 7_565 .
Cl2 Cl2 C17 78.9(4) 7_565 7_565
Cl2 Cl2 C17 58.5(4) 7_565 .
C17' Cl1' C17' 34(5) . 7_565
C17' Cl2' C17' 35(5) 7_565 .
Cl1' C17' H17C 112.2 . .
Cl1' C17' H17D 107.4 . .
Cl2' C17' Cl1' 109.0(8) . .
Cl2' C17' H17C 112.3 . .
Cl2' C17' H17D 107.4 . .
C17' C17' Cl1' 73(3) 7_565 .
C17' C17' Cl2' 73(3) 7_565 .
C17' C17' H17C 71.4 7_565 .
C17' C17' H17D 179.7 7_565 .
H17C C17' H17D 108.4 . .

loop_
_geom_bond_atom_site_label_1
_geom_bond_atom_site_label_2
_geom_bond_distance
_geom_bond_site_symmetry_2
Br1 Ni1 2.3393(5) .
Ni1 Br1 2.3393(5) 7_565
Ni1 P1 2.1257(8) .
Ni1 P1 2.1258(8) 7_565
P1 P1 2.5511(16) 7_565
P1 N1 1.698(2) .
P1 C1 1.809(3) .
P1 C7 1.810(3) .
O1 C14 1.203(6) .
O2 C14 1.324(6) .
O2 C15 1.447(6) .
N1 P1 1.698(2) 7_565
N1 C13 1.475(5) .
C1 C2 1.401(5) .
C1 C6 1.389(5) .
C2 H2 0.9500 .
C2 C3 1.379(5) .
C3 H3 0.9500 .
C3 C4 1.394(6) .
C4 H4 0.9500 .
C4 C5 1.373(6) .
C5 H5 0.9500 .
C5 C6 1.396(5) .
C6 H6 0.9500 .
C7 C8 1.397(5) .
C7 C12 1.393(4) .
C8 H8 0.9500 .
C8 C9 1.391(5) .
C9 H9 0.9500 .
C9 C10 1.378(6) .
C10 H10 0.9500 .
C10 C11 1.387(6) .
C11 H11 0.9500 .
C11 C12 1.383(5) .
C12 H12 0.9500 .
C13 H13A 0.9900 .
C13 H13B 0.9900 .
C13 C14 1.499(7) .
C15 H15A 0.9599 .
C15 H15B 0.9599 .
C15 C16 1.323(13) 7_565
C15 C16 1.323(13) .
C16 H16A 0.9601 .
C16 H16B 0.9600 .
C16 H16C 0.9599 .
C17 C17 0.62(2) 7_565
C17 H17A 0.9599 .
C17 H17B 0.9710 .
C17 Cl1 1.738(7) .
C17 Cl2 1.507(8) 7_565
C17 Cl2 1.735(7) .
Cl1 C17 1.738(7) 7_565
Cl2 C17 1.507(8) 7_565
Cl2 Cl2 1.196(8) 7_565
Cl1' C17' 1.723(10) .
Cl1' C17' 1.723(10) 7_565
Cl2' C17' 1.721(10) 7_565
Cl2' C17' 1.721(10) .
C17' C17' 1.02(15) 7_565
C17' H17C 0.9599 .
C17' H17D 0.9599 .

loop_
_geom_torsion_atom_site_label_1
_geom_torsion_atom_site_label_2
_geom_torsion_atom_site_label_3
_geom_torsion_atom_site_label_4
_geom_torsion
_geom_torsion_site_symmetry_1
_geom_torsion_site_symmetry_4
Ni1 P1 N1 P1 -7.06(15) . 7_565
Ni1 P1 N1 C13 -178.0(4) . .
Ni1 P1 C1 C2 89.8(3) . .
Ni1 P1 C1 C6 -84.3(3) . .
Ni1 P1 C7 C8 7.4(3) . .
Ni1 P1 C7 C12 -174.2(3) . .
P1 P1 N1 C13 -170.9(5) 7_565 .
P1 P1 C1 C2 154.6(2) 7_565 .
P1 P1 C1 C6 -19.5(3) 7_565 .
P1 P1 C7 C8 -54.1(3) 7_565 .
P1 P1 C7 C12 124.3(3) 7_565 .
P1 N1 C13 C14 -84.0(3) 7_565 .
P1 N1 C13 C14 84.0(3) . .
P1 C1 C2 C3 -174.5(3) . .
P1 C1 C6 C5 175.0(3) . .
P1 C7 C8 C9 178.1(3) . .
P1 C7 C12 C11 -177.9(3) . .
N1 P1 C1 C2 -164.1(3) . .
N1 P1 C1 C6 21.9(3) . .
N1 P1 C7 C8 -99.0(3) . .
N1 P1 C7 C12 79.4(3) . .
N1 C13 C14 O1 180.000(0) . .
N1 C13 C14 O2 0.000(0) . .
C1 P1 N1 P1 -130.04(15) . 7_565
C1 P1 N1 C13 59.0(4) . .
C1 P1 C7 C8 143.2(3) . .
C1 P1 C7 C12 -38.4(3) . .
C1 C2 C3 C4 0.1(5) . .
C2 C1 C6 C5 0.9(5) . .
C2 C3 C4 C5 -0.4(6) . .
C3 C4 C5 C6 1.1(6) . .
C4 C5 C6 C1 -1.3(5) . .
C6 C1 C2 C3 -0.3(5) . .
C7 P1 N1 P1 114.07(16) . 7_565
C7 P1 N1 C13 -56.9(4) . .
C7 P1 C1 C2 -44.9(3) . .
C7 P1 C1 C6 141.1(3) . .
C7 C8 C9 C10 0.4(6) . .
C8 C7 C12 C11 0.5(6) . .
C8 C9 C10 C11 -0.5(7) . .
C9 C10 C11 C12 0.6(7) . .
C10 C11 C12 C7 -0.6(7) . .
C12 C7 C8 C9 -0.3(5) . .
C14 O2 C15 C16 -87.3(10) . 7_565
C14 O2 C15 C16 87.3(10) . .
C15 O2 C14 O1 0.000(0) . .
C15 O2 C14 C13 180.000(0) . .
C17 C17 Cl2 Cl2 180.004(2) 7_565 7_565
Cl1 C17 Cl2 C17 62.9(6) . 7_565
Cl1 C17 Cl2 Cl2 -117.1(6) . 7_565
Cl2 C17 Cl1 C17 -96.6(7) 7_565 7_565
Cl2 C17 Cl1 C17 -50.5(6) . 7_565
Cl2 C17 Cl2 C17 179.996(2) 7_565 7_565
C17' Cl1' C17' Cl2' 64(4) 7_565 .
C17' Cl2' C17' Cl1' -64(4) 7_565 .
